data_4514153
loop_
_publ_author_name
'Matsunami, Asuka'
'Kuwata, Shigeki'
'Kayaki, Yoshihito'

_publ_section_title
;
 A Bifunctional Iridium Catalyst Modified for Persistent Hydrogen
 Generation from Formic Acid: Understanding Deactivation via
 Cyclometalation of a 1,2-Diphenylethylenediamine Motif
;
_journal_name_full 'ACS Catalysis'
_journal_page_first 4479
_journal_paper_doi 10.1021/acscatal.7b01068
_journal_year 2017
_chemical_formula_moiety 'C14 H23 Cl3 F3 Ir N2 O2 S'
_chemical_formula_sum 'C14 H23 Cl3 F3 Ir N2 O2 S'
_chemical_formula_weight 638.98
_space_group_IT_number 14
_symmetry_cell_setting monoclinic
_symmetry_Int_Tables_number 14
_symmetry_space_group_name_Hall '-P 2ybc'
_symmetry_space_group_name_H-M 'P 1 21/c 1'
_atom_sites_solution_hydrogens geom
_atom_sites_solution_primary direct
_atom_sites_solution_secondary difmap
_cell_angle_alpha 90.0000
_cell_angle_beta 104.162(3)
_cell_angle_gamma 90.0000
_cell_formula_units_Z 4
_cell_length_a 11.168(3)
_cell_length_b 11.884(3)
_cell_length_c 16.488(4)
_cell_measurement_reflns_used 6492
_cell_measurement_temperature 93
_cell_measurement_theta_max 27.49
_cell_measurement_theta_min 3.04
_cell_volume 2121.8(9)
_computing_cell_refinement CrystalClear
_computing_data_collection 'CrystalClear (Rigaku Inc., 2008)'
_computing_data_reduction CrystalClear
_computing_molecular_graphics 'CrystalStructure 4.0'
_computing_publication_material 'CrystalStructure 4.0 (Rigaku, 2010)'
_computing_structure_refinement 'CRYSTALS (Carruthers, et al., 1999)'
_computing_structure_solution 'Il Milione (Burla, et al., 2007)'
_diffrn_ambient_temperature 93
_diffrn_detector_area_resol_mean 7.111
_diffrn_measured_fraction_theta_full 0.997
_diffrn_measured_fraction_theta_max 0.997
_diffrn_measurement_device_type 'Rigaku Saturn724'
_diffrn_measurement_method \w
_diffrn_radiation_type 'Mo K\a'
_diffrn_radiation_wavelength 0.71075
_diffrn_reflns_av_R_equivalents 0.0446
_diffrn_reflns_limit_h_max 14
_diffrn_reflns_limit_h_min -14
_diffrn_reflns_limit_k_max 14
_diffrn_reflns_limit_k_min -15
_diffrn_reflns_limit_l_max 19
_diffrn_reflns_limit_l_min -21
_diffrn_reflns_number 17039
_diffrn_reflns_theta_full 27.48
_diffrn_reflns_theta_max 27.48
_diffrn_standards_number 0
_exptl_absorpt_coefficient_mu 6.823
_exptl_absorpt_correction_T_max 0.872
_exptl_absorpt_correction_T_min 0.711
_exptl_absorpt_correction_type multi-scan
_exptl_absorpt_process_details 'REQAB (Rigaku, 1998)'
_exptl_crystal_colour yellow
_exptl_crystal_density_diffrn 2.000
_exptl_crystal_density_method 'not measured'
_exptl_crystal_description prism
_exptl_crystal_F_000 1232.00
_exptl_crystal_size_max 0.150
_exptl_crystal_size_mid 0.050
_exptl_crystal_size_min 0.020
_refine_diff_density_max 5.090
_refine_diff_density_min -2.420
_refine_ls_extinction_method none
_refine_ls_goodness_of_fit_ref 1.000
_refine_ls_hydrogen_treatment constr
_refine_ls_number_parameters 258
_refine_ls_number_reflns 4866
_refine_ls_R_factor_gt 0.0381
_refine_ls_shift/su_max 0.000
_refine_ls_structure_factor_coef Fsqd
_refine_ls_weighting_details 'w = 1/[0.0010Fo^2^ + 1.1150\s(Fo^2^)]/(4Fo^2^)'
_refine_ls_weighting_scheme calc
_refine_ls_wR_factor_ref 0.1014
_reflns_number_gt 4024
_reflns_number_total 4866
_reflns_threshold_expression F^2^>2.0\s(F^2^)
_cod_data_source_file cs7b01068_si_004.cif
_cod_data_source_block C5Me5IrClTfen
_cod_original_cell_volume 2121.7(9)
_cod_database_code 4514153

loop_
_symmetry_equiv_pos_site_id
_symmetry_equiv_pos_as_xyz
1 +X,+Y,+Z
2 -X,1/2+Y,1/2-Z
3 -X,-Y,-Z
4 +X,1/2-Y,1/2+Z

loop_
_atom_site_label
_atom_site_type_symbol
_atom_site_fract_x
_atom_site_fract_y
_atom_site_fract_z
_atom_site_U_iso_or_equiv
_atom_site_adp_type
_atom_site_occupancy
_atom_site_symmetry_multiplicity
_atom_site_calc_flag
_atom_site_refinement_flags
Ir1 Ir 0.15181(2) 0.07212(2) 0.740470(10) 0.01232(7) Uani 1.0 4 d .
Cl1 Cl -0.02485(14) -0.04613(12) 0.67951(9) 0.0216(4) Uani 1.0 4 d .
Cl2 Cl 0.3590(2) -0.3949(2) 0.78300(16) 0.0566(7) Uani 1.0 4 d .
Cl3 Cl 0.5171(3) -0.3346(4) 0.9448(2) 0.1257(14) Uani 1.0 4 d .
S1 S 0.15049(13) -0.09555(12) 0.90196(8) 0.0154(4) Uani 1.0 4 d .
F1 F 0.3790(4) -0.0447(4) 0.9834(3) 0.0433(13) Uani 1.0 4 d .
F2 F 0.2989(4) -0.1814(4) 1.0358(3) 0.0433(12) Uani 1.0 4 d .
F3 F 0.2411(5) -0.0135(5) 1.0509(3) 0.0541(15) Uani 1.0 4 d .
O1 O 0.1988(4) -0.1747(4) 0.8528(3) 0.0206(11) Uani 1.0 4 d .
O2 O 0.0499(4) -0.1309(4) 0.9363(3) 0.0302(13) Uani 1.0 4 d .
N1 N 0.0114(5) 0.1829(4) 0.7592(3) 0.0207(13) Uani 1.0 4 d .
N2 N 0.1366(5) 0.0225(5) 0.8625(3) 0.0210(13) Uani 1.0 4 d .
C1 C 0.2679(6) 0.0084(5) 0.6627(4) 0.0210(16) Uani 1.0 4 d .
C2 C 0.3414(5) 0.0246(6) 0.7448(4) 0.0197(15) Uani 1.0 4 d .
C3 C 0.3336(5) 0.1427(6) 0.7664(4) 0.0205(16) Uani 1.0 4 d .
C4 C 0.2567(6) 0.1972(5) 0.6955(4) 0.0183(14) Uani 1.0 4 d .
C5 C 0.2128(6) 0.1154(5) 0.6316(4) 0.0172(14) Uani 1.0 4 d .
C6 C 0.2508(7) -0.0987(6) 0.6144(5) 0.0313(19) Uani 1.0 4 d .
C7 C 0.4237(7) -0.0625(5) 0.7961(5) 0.0305(19) Uani 1.0 4 d .
C8 C 0.4034(6) 0.1959(6) 0.8464(4) 0.0298(18) Uani 1.0 4 d .
C9 C 0.2310(6) 0.3206(5) 0.6887(4) 0.0241(16) Uani 1.0 4 d .
C10 C 0.1360(6) 0.1364(6) 0.5452(4) 0.0274(17) Uani 1.0 4 d .
C11 C -0.0359(7) 0.1497(6) 0.8331(5) 0.0327(19) Uani 1.0 4 d .
C12 C 0.0711(7) 0.1097(6) 0.8994(4) 0.0322(19) Uani 1.0 4 d .
C13 C 0.2736(6) -0.0815(5) 0.9979(4) 0.0227(16) Uani 1.0 4 d .
C14 C 0.3724(9) -0.3952(9) 0.8913(6) 0.059(3) Uani 1.0 4 d .
H1 H 0.0245 0.2608 0.7766 0.0251 Uiso 1.0 4 calc R
H2 H -0.0700 0.1899 0.7217 0.0250 Uiso 1.0 4 calc R
H3 H 0.1683 -0.1024 0.5796 0.0402 Uiso 1.0 4 calc R
H4 H 0.3088 -0.1016 0.5800 0.0403 Uiso 1.0 4 calc R
H5 H 0.2647 -0.1613 0.6524 0.0403 Uiso 1.0 4 calc R
H6 H 0.4852 -0.0861 0.7679 0.0382 Uiso 1.0 4 calc R
H7 H 0.4634 -0.0308 0.8494 0.0383 Uiso 1.0 4 calc R
H8 H 0.3751 -0.1263 0.8042 0.0383 Uiso 1.0 4 calc R
H9 H 0.3480 0.2405 0.8694 0.0334 Uiso 1.0 4 calc R
H10 H 0.4402 0.1388 0.8858 0.0334 Uiso 1.0 4 calc R
H11 H 0.4670 0.2433 0.8349 0.0335 Uiso 1.0 4 calc R
H12 H 0.2869 0.3560 0.6606 0.0290 Uiso 1.0 4 calc R
H13 H 0.1476 0.3332 0.6574 0.0289 Uiso 1.0 4 calc R
H14 H 0.2424 0.3520 0.7437 0.0289 Uiso 1.0 4 calc R
H15 H 0.0854 0.0718 0.5259 0.0325 Uiso 1.0 4 calc R
H16 H 0.0841 0.2006 0.5462 0.0326 Uiso 1.0 4 calc R
H17 H 0.1884 0.1509 0.5081 0.0325 Uiso 1.0 4 calc R
H18 H -0.0756 0.2134 0.8524 0.0431 Uiso 1.0 4 calc R
H19 H -0.0950 0.0888 0.8175 0.0432 Uiso 1.0 4 calc R
H20 H 0.0433 0.0786 0.9461 0.0405 Uiso 1.0 4 calc R
H21 H 0.1264 0.1724 0.9188 0.0406 Uiso 1.0 4 calc R
H22 H 0.3080 -0.3483 0.9037 0.0706 Uiso 1.0 4 calc R
H23 H 0.3657 -0.4707 0.9120 0.0702 Uiso 1.0 4 calc R

loop_
_atom_site_aniso_label
_atom_site_aniso_U_11
_atom_site_aniso_U_22
_atom_site_aniso_U_33
_atom_site_aniso_U_12
_atom_site_aniso_U_13
_atom_site_aniso_U_23
Ir1 0.01293(13) 0.01137(13) 0.01166(13) 0.00115(8) 0.00108(8) 0.00063(8)
Cl1 0.0239(8) 0.0196(7) 0.0189(7) -0.0053(6) 0.0006(6) -0.0004(6)
Cl2 0.0507(13) 0.0561(13) 0.0673(15) -0.0027(11) 0.0225(11) -0.0294(12)
Cl3 0.0586(18) 0.205(5) 0.098(3) 0.037(3) -0.0107(16) -0.086(3)
S1 0.0140(7) 0.0191(7) 0.0126(7) -0.0014(6) 0.0022(5) 0.0006(6)
F1 0.025(3) 0.065(3) 0.033(3) -0.022(2) -0.0062(18) 0.014(2)
F2 0.047(3) 0.041(3) 0.033(3) -0.004(2) -0.0093(19) 0.0247(19)
F3 0.061(4) 0.076(4) 0.019(2) 0.004(3) -0.003(2) -0.022(3)
O1 0.025(3) 0.018(2) 0.018(2) 0.0025(17) 0.0045(17) 0.0014(16)
O2 0.024(3) 0.039(3) 0.029(3) -0.006(2) 0.0102(19) 0.003(2)
N1 0.021(3) 0.011(3) 0.031(3) 0.004(2) 0.006(3) 0.001(2)
N2 0.030(3) 0.021(3) 0.014(3) 0.007(3) 0.010(2) -0.002(2)
C1 0.021(3) 0.024(4) 0.022(3) 0.005(3) 0.013(3) -0.000(3)
C2 0.020(3) 0.017(3) 0.025(3) 0.005(3) 0.011(3) 0.005(3)
C3 0.013(3) 0.027(4) 0.020(3) -0.002(3) 0.002(3) -0.002(3)
C4 0.017(3) 0.019(3) 0.019(3) -0.001(3) 0.006(3) 0.002(3)
C5 0.017(3) 0.019(3) 0.017(3) 0.000(3) 0.008(3) 0.002(3)
C6 0.042(5) 0.019(3) 0.040(4) 0.000(3) 0.023(4) -0.006(3)
C7 0.022(4) 0.029(4) 0.044(5) 0.008(3) 0.016(3) 0.014(3)
C8 0.017(3) 0.045(5) 0.022(3) -0.004(3) -0.006(3) -0.003(3)
C9 0.021(3) 0.019(3) 0.032(4) -0.003(3) 0.006(3) 0.002(3)
C10 0.032(4) 0.034(4) 0.016(3) -0.002(3) 0.004(3) 0.002(3)
C11 0.034(4) 0.022(4) 0.052(5) 0.010(3) 0.030(4) 0.005(3)
C12 0.049(5) 0.029(4) 0.023(4) 0.012(4) 0.018(3) -0.007(3)
C13 0.024(4) 0.025(4) 0.015(3) -0.005(3) -0.004(3) 0.003(3)
C14 0.059(6) 0.065(6) 0.052(6) 0.020(5) 0.015(5) -0.021(5)

loop_
_atom_type_symbol
_atom_type_description
_atom_type_scat_dispersion_real
_atom_type_scat_dispersion_imag
_atom_type_scat_source
C C 0.0033 0.0016
;
International Tables for Crystallography
(1992, Vol. C, Tables 4.2.6.8 and 6.1.1.4)
;
H H 0.0000 0.0000
;
International Tables for Crystallography
(1992, Vol. C, Table 6.1.1.4)
;
F F 0.0171 0.0103
;
International Tables for Crystallography
(1992, Vol. C, Tables 4.2.6.8 and 6.1.1.4)
;
Ir Ir -1.4442 7.9887
;
International Tables for Crystallography
(1992, Vol. C, Tables 4.2.6.8 and 6.1.1.4)
;
N N 0.0061 0.0033
;
International Tables for Crystallography
(1992, Vol. C, Tables 4.2.6.8 and 6.1.1.4)
;
O O 0.0106 0.0060
;
International Tables for Crystallography
(1992, Vol. C, Tables 4.2.6.8 and 6.1.1.4)
;
S S 0.1246 0.1234
;
International Tables for Crystallography
(1992, Vol. C, Tables 4.2.6.8 and 6.1.1.4)
;
Cl Cl 0.1484 0.1585
;
International Tables for Crystallography
(1992, Vol. C, Tables 4.2.6.8 and 6.1.1.4)
;

loop_
_geom_angle_atom_site_label_1
_geom_angle_atom_site_label_2
_geom_angle_atom_site_label_3
_geom_angle
_geom_angle_publ_flag
Cl1 Ir1 N1 82.24(13) yes
Cl1 Ir1 N2 89.22(14) yes
Cl1 Ir1 C1 95.50(16) yes
Cl1 Ir1 C2 123.27(17) yes
Cl1 Ir1 C3 160.60(18) yes
Cl1 Ir1 C4 135.90(15) yes
Cl1 Ir1 C5 100.68(15) yes
N1 Ir1 N2 78.7(2) yes
N1 Ir1 C1 150.4(2) yes
N1 Ir1 C2 154.4(2) yes
N1 Ir1 C3 115.2(2) yes
N1 Ir1 C4 96.1(2) yes
N1 Ir1 C5 111.8(2) yes
N2 Ir1 C1 130.9(2) yes
N2 Ir1 C2 101.4(2) yes
N2 Ir1 C3 102.1(2) yes
N2 Ir1 C4 133.9(2) yes
N2 Ir1 C5 166.3(2) yes
C1 Ir1 C2 38.0(2) yes
C1 Ir1 C3 65.2(3) yes
C1 Ir1 C4 65.2(3) yes
C1 Ir1 C5 39.4(3) yes
C2 Ir1 C3 39.4(3) yes
C2 Ir1 C4 65.1(3) yes
C2 Ir1 C5 65.3(3) yes
C3 Ir1 C4 38.9(2) yes
C3 Ir1 C5 65.9(2) yes
C4 Ir1 C5 39.2(3) yes
O1 S1 O2 118.0(3) yes
O1 S1 N2 111.9(3) yes
O1 S1 C13 104.0(3) yes
O2 S1 N2 115.1(3) yes
O2 S1 C13 100.4(3) yes
N2 S1 C13 105.0(3) yes
Ir1 N1 C11 112.0(4) yes
Ir1 N2 S1 128.7(3) yes
Ir1 N2 C12 110.7(4) yes
S1 N2 C12 118.2(5) yes
Ir1 C1 C2 71.2(4) yes
Ir1 C1 C5 68.9(4) yes
Ir1 C1 C6 126.6(5) yes
C2 C1 C5 108.4(5) yes
C2 C1 C6 126.6(6) yes
C5 C1 C6 124.9(5) yes
Ir1 C2 C1 70.9(4) yes
Ir1 C2 C3 69.0(4) yes
Ir1 C2 C7 130.9(5) yes
C1 C2 C3 108.1(5) yes
C1 C2 C7 125.3(6) yes
C3 C2 C7 126.4(5) yes
Ir1 C3 C2 71.6(4) yes
Ir1 C3 C4 70.3(4) yes
Ir1 C3 C8 127.2(5) yes
C2 C3 C4 107.4(5) yes
C2 C3 C8 125.0(5) yes
C4 C3 C8 127.5(6) yes
Ir1 C4 C3 70.7(4) yes
Ir1 C4 C5 70.4(4) yes
Ir1 C4 C9 126.8(5) yes
C3 C4 C5 108.9(5) yes
C3 C4 C9 125.1(5) yes
C5 C4 C9 126.0(5) yes
Ir1 C5 C1 71.7(4) yes
Ir1 C5 C4 70.5(4) yes
Ir1 C5 C10 128.0(5) yes
C1 C5 C4 107.2(5) yes
C1 C5 C10 125.4(6) yes
C4 C5 C10 127.1(6) yes
N1 C11 C12 107.7(6) yes
N2 C12 C11 108.0(6) yes
S1 C13 F1 112.6(5) yes
S1 C13 F2 110.5(4) yes
S1 C13 F3 111.2(5) yes
F1 C13 F2 106.3(5) yes
F1 C13 F3 108.6(5) yes
F2 C13 F3 107.4(6) yes
Cl2 C14 Cl3 110.0(6) yes
Ir1 N1 H1 124.768 no
Ir1 N1 H2 124.740 no
C11 N1 H1 93.990 no
C11 N1 H2 94.568 no
H1 N1 H2 99.010 no
C1 C6 H3 109.721 no
C1 C6 H4 109.182 no
C1 C6 H5 109.603 no
H3 C6 H4 109.444 no
H3 C6 H5 109.440 no
H4 C6 H5 109.437 no
C2 C7 H6 109.904 no
C2 C7 H7 109.066 no
C2 C7 H8 109.528 no
H6 C7 H7 109.444 no
H6 C7 H8 109.442 no
H7 C7 H8 109.442 no
C3 C8 H9 109.480 no
C3 C8 H10 109.978 no
C3 C8 H11 109.042 no
H9 C8 H10 109.439 no
H9 C8 H11 109.444 no
H10 C8 H11 109.443 no
C4 C9 H12 109.393 no
C4 C9 H13 109.714 no
C4 C9 H14 109.390 no
H12 C9 H13 109.439 no
H12 C9 H14 109.445 no
H13 C9 H14 109.447 no
C5 C10 H15 109.670 no
C5 C10 H16 108.935 no
C5 C10 H17 109.889 no
H15 C10 H16 109.443 no
H15 C10 H17 109.442 no
H16 C10 H17 109.447 no
N1 C11 H18 110.037 no
N1 C11 H19 109.529 no
C12 C11 H18 110.883 no
C12 C11 H19 109.184 no
H18 C11 H19 109.495 no
N2 C12 H20 110.129 no
N2 C12 H21 109.420 no
C11 C12 H20 110.519 no
C11 C12 H21 109.237 no
H20 C12 H21 109.497 no
Cl2 C14 H22 109.282 no
Cl2 C14 H23 111.388 no
Cl3 C14 H22 106.934 no
Cl3 C14 H23 109.633 no
H22 C14 H23 109.464 no

loop_
_geom_bond_atom_site_label_1
_geom_bond_atom_site_label_2
_geom_bond_distance
_geom_bond_publ_flag
Ir1 Cl1 2.4304(15) yes
Ir1 N1 2.127(5) yes
Ir1 N2 2.143(5) yes
Ir1 C1 2.171(7) yes
Ir1 C2 2.175(6) yes
Ir1 C3 2.140(6) yes
Ir1 C4 2.135(6) yes
Ir1 C5 2.133(7) yes
Cl2 C14 1.755(10) yes
Cl3 C14 1.792(10) yes
S1 O1 1.431(5) yes
S1 O2 1.439(6) yes
S1 N2 1.538(6) yes
S1 C13 1.832(6) yes
F1 C13 1.331(9) yes
F2 C13 1.338(7) yes
F3 C13 1.305(8) yes
N1 C11 1.495(10) yes
N2 C12 1.483(10) yes
C1 C2 1.414(8) yes
C1 C5 1.450(9) yes
C1 C6 1.489(9) yes
C2 C3 1.455(9) yes
C2 C7 1.501(9) yes
C3 C4 1.425(8) yes
C3 C8 1.498(8) yes
C4 C5 1.430(8) yes
C4 C9 1.493(8) yes
C5 C10 1.493(8) yes
C11 C12 1.487(9) yes
N1 H1 0.970 no
N1 H2 0.970 no
C6 H3 0.960 no
C6 H4 0.960 no
C6 H5 0.960 no
C7 H6 0.960 no
C7 H7 0.960 no
C7 H8 0.960 no
C8 H9 0.960 no
C8 H10 0.960 no
C8 H11 0.960 no
C9 H12 0.960 no
C9 H13 0.960 no
C9 H14 0.960 no
C10 H15 0.960 no
C10 H16 0.960 no
C10 H17 0.960 no
C11 H18 0.970 no
C11 H19 0.970 no
C12 H20 0.970 no
C12 H21 0.970 no
C14 H22 0.970 no
C14 H23 0.970 no

loop_
_geom_contact_atom_site_label_1
_geom_contact_atom_site_label_2
_geom_contact_distance
_geom_contact_publ_flag
_geom_contact_site_symmetry_2
Ir1 O1 3.441(4) no .
Cl1 C6 3.555(9) no .
Cl1 C11 3.463(8) no .
S1 C11 3.600(7) no .
F1 O1 2.992(6) no .
F1 N2 3.049(6) no .
F1 C7 3.253(10) no .
F2 O1 2.950(6) no .
F2 O2 2.925(6) no .
F3 O2 2.847(6) no .
F3 N2 3.069(6) no .
F3 C12 3.109(8) no .
O1 C2 3.565(8) no .
O1 C7 3.179(9) no .
O2 C12 2.945(9) no .
N1 C9 3.383(9) no .
C6 C7 3.171(10) no .
C6 C10 3.168(10) no .
C7 C8 3.204(10) no .
C8 C9 3.196(9) no .
C9 C10 3.207(9) no .
C12 C13 3.335(9) no .
Cl1 N1 3.367(5) no 2_546
Cl2 O1 3.518(5) no .
Cl3 C5 3.591(8) no 2_646
F1 F1 2.831(6) no 3_657
F2 C6 3.023(8) no 4_545
F2 C8 3.420(7) no 3_657
F3 C9 3.249(8) no 4_555
O1 Cl2 3.518(5) no .
O1 N1 3.109(6) no 2_546
O1 C14 3.228(11) no .
O2 C9 3.355(7) no 2_546
O2 C10 3.516(9) no 2_546
O2 C12 3.319(10) no 3_557
N1 Cl1 3.367(5) no 2_556
N1 O1 3.109(6) no 2_556
C5 Cl3 3.591(8) no 2_656
C6 F2 3.023(8) no 4_544
C8 F2 3.420(7) no 3_657
C9 F3 3.249(8) no 4_554
C9 O2 3.355(7) no 2_556
C10 O2 3.516(9) no 2_556
C12 O2 3.319(10) no 3_557
C14 O1 3.228(11) no .
Ir1 H3 3.4072 no .
Ir1 H5 3.5062 no .
Ir1 H8 3.4058 no .
Ir1 H9 3.3229 no .
Ir1 H13 3.3869 no .
Ir1 H14 3.4731 no .
Ir1 H15 3.4331 no .
Ir1 H16 3.4608 no .
Ir1 H19 3.3109 no .
Ir1 H21 3.2483 no .
Cl1 H2 2.9626 no .
Cl1 H3 3.0905 no .
Cl1 H15 3.3801 no .
Cl1 H19 3.0388 no .
S1 H8 3.3170 no .
S1 H19 3.5192 no .
S1 H20 2.5826 no .
S1 H21 3.2129 no .
F1 H7 2.6101 no .
F1 H8 3.1000 no .
F1 H10 2.8898 no .
F3 H20 2.6819 no .
F3 H21 3.1461 no .
O1 H5 3.5611 no .
O1 H7 3.4260 no .
O1 H8 2.3709 no .
O2 H19 3.4227 no .
O2 H20 2.4967 no .
N1 H13 3.0934 no .
N1 H14 3.3290 no .
N1 H20 3.2592 no .
N1 H21 2.6334 no .
N2 H1 3.2754 no .
N2 H2 3.4716 no .
N2 H8 3.5214 no .
N2 H9 3.4879 no .
N2 H10 3.5944 no .
N2 H18 3.2550 no .
N2 H19 2.6305 no .
C1 H6 2.8458 no .
C1 H7 3.3427 no .
C1 H8 2.8414 no .
C1 H15 2.7495 no .
C1 H16 3.3446 no .
C1 H17 3.0073 no .
C2 H3 3.2952 no .
C2 H4 3.0459 no .
C2 H5 2.7023 no .
C2 H9 3.2750 no .
C2 H10 2.6844 no .
C2 H11 3.1480 no .
C3 H6 3.1990 no .
C3 H7 2.6932 no .
C3 H8 3.2678 no .
C3 H12 3.0489 no .
C3 H13 3.2929 no .
C3 H14 2.6797 no .
C4 H1 3.2828 no .
C4 H9 2.8439 no .
C4 H10 3.3728 no .
C4 H11 2.9082 no .
C4 H15 3.3300 no .
C4 H16 2.7307 no .
C4 H17 3.0468 no .
C5 H3 2.7334 no .
C5 H4 2.9940 no .
C5 H5 3.3422 no .
C5 H12 2.9832 no .
C5 H13 2.7502 no .
C5 H14 3.3367 no .
C6 H6 3.1682 no .
C6 H8 3.1144 no .
C6 H15 2.8861 no .
C6 H17 3.4295 no .
C7 H4 3.5092 no .
C7 H5 2.8439 no .
C7 H10 2.7948 no .
C8 H7 2.7734 no .
C8 H12 3.5693 no .
C8 H14 2.8377 no .
C8 H21 3.5898 no .
C9 H1 3.0918 no .
C9 H9 3.0959 no .
C9 H11 3.2396 no .
C9 H16 2.8909 no .
C9 H17 3.5305 no .
C10 H3 2.8994 no .
C10 H4 3.3926 no .
C10 H12 3.4215 no .
C10 H13 2.9651 no .
C12 H1 2.6616 no .
C12 H2 3.1181 no .
C13 H20 3.1445 no .
C13 H21 3.5297 no .
H1 H9 3.5709 no .
H1 H13 2.7946 no .
H1 H14 2.8344 no .
H1 H18 1.9534 no .
H1 H19 2.6184 no .
H1 H20 3.5015 no .
H1 H21 2.5676 no .
H2 H13 3.3448 no .
H2 H18 2.1899 no .
H2 H19 2.0577 no .
H2 H21 3.4537 no .
H3 H15 2.3508 no .
H3 H17 3.2607 no .
H4 H6 3.2442 no .
H4 H8 3.5993 no .
H4 H15 3.1897 no .
H4 H17 3.3816 no .
H5 H6 2.8631 no .
H5 H8 2.5397 no .
H6 H10 3.4124 no .
H7 H9 3.5161 no .
H7 H10 2.1359 no .
H7 H11 3.2669 no .
H8 H10 3.4328 no .
H9 H14 2.4996 no .
H9 H21 2.9041 no .
H11 H12 3.3573 no .
H11 H14 2.8949 no .
H12 H16 3.1638 no .
H12 H17 3.4822 no .
H13 H16 2.3900 no .
H13 H17 3.3928 no .
H18 H20 2.3900 no .
H18 H21 2.3052 no .
H19 H20 2.3004 no .
H19 H21 2.8043 no .
Cl1 H1 2.4054 no 2_546
Cl1 H2 3.5740 no 2_546
Cl1 H14 3.2364 no 2_546
Cl1 H15 3.3011 no 3_556
Cl1 H17 3.4192 no 3_556
Cl1 H18 3.1608 no 2_546
Cl2 H2 3.3631 no 2_546
Cl2 H5 3.5130 no .
Cl2 H6 3.1004 no 2_646
Cl2 H8 3.2112 no .
Cl2 H11 3.4795 no 2_646
Cl2 H12 3.5614 no 1_545
Cl2 H14 3.2787 no 1_545
Cl2 H19 3.0142 no 2_546
Cl3 H8 3.4962 no .
Cl3 H9 3.2631 no 3_657
Cl3 H10 3.5767 no 3_657
Cl3 H17 3.1932 no 2_646
Cl3 H23 3.3351 no 3_647
S1 H1 3.5469 no 2_546
S1 H2 3.2507 no 2_546
S1 H13 3.3407 no 2_546
S1 H22 3.4769 no .
F1 H7 3.0214 no 3_657
F1 H10 2.8020 no 3_657
F2 H3 3.1256 no 4_545
F2 H4 2.6760 no 4_545
F2 H5 2.7740 no 4_545
F2 H10 2.9277 no 3_657
F2 H11 3.0320 no 3_657
F2 H18 3.4658 no 3_557
F2 H22 2.9656 no .
F3 H7 3.3492 no 3_657
F3 H12 2.5660 no 4_555
F3 H13 3.1087 no 4_555
F3 H19 3.1473 no 3_557
F3 H20 3.2816 no 3_557
O1 H1 2.9587 no 2_546
O1 H2 2.3024 no 2_546
O1 H18 3.5828 no 2_546
O1 H22 2.4375 no .
O2 H2 3.4139 no 2_546
O2 H13 2.4006 no 2_546
O2 H16 2.5587 no 2_546
O2 H18 3.5628 no 3_557
O2 H20 2.4941 no 3_557
O2 H21 3.4832 no 3_557
C6 H11 3.5869 no 2_646
C6 H18 3.1041 no 2_546
C7 H11 3.5740 no 2_646
C7 H12 3.2813 no 2_646
C8 H6 3.5996 no 2_656
C9 H6 3.2681 no 2_656
C9 H19 3.5217 no 2_556
C10 H3 3.5387 no 3_556
C10 H15 3.4916 no 3_556
C10 H21 3.0677 no 4_554
C11 H5 3.4539 no 2_556
C12 H16 3.2839 no 4_555
C12 H17 3.4452 no 4_555
C13 H10 3.3696 no 3_657
C13 H22 3.5918 no .
C14 H2 3.5797 no 2_546
C14 H4 3.3572 no 4_545
C14 H8 3.5062 no .
H1 Cl1 2.4054 no 2_556
H1 S1 3.5469 no 2_556
H1 O1 2.9587 no 2_556
H2 Cl1 3.5740 no 2_556
H2 Cl2 3.3631 no 2_556
H2 S1 3.2507 no 2_556
H2 O1 2.3024 no 2_556
H2 O2 3.4139 no 2_556
H2 C14 3.5797 no 2_556
H2 H22 2.9756 no 2_556
H3 F2 3.1256 no 4_544
H3 C10 3.5387 no 3_556
H3 H15 2.9622 no 3_556
H3 H16 3.2787 no 3_556
H3 H18 2.7724 no 2_546
H4 F2 2.6760 no 4_544
H4 C14 3.3572 no 4_544
H4 H11 3.1489 no 2_646
H4 H22 2.9659 no 4_544
H4 H23 3.1113 no 4_544
H5 Cl2 3.5130 no .
H5 F2 2.7740 no 4_544
H5 C11 3.4539 no 2_546
H5 H11 3.1621 no 2_646
H5 H18 2.5692 no 2_546
H6 Cl2 3.1004 no 2_656
H6 C8 3.5996 no 2_646
H6 C9 3.2681 no 2_646
H6 H11 2.7780 no 2_646
H6 H12 2.6219 no 2_646
H6 H14 3.1818 no 2_646
H7 F1 3.0214 no 3_657
H7 F3 3.3492 no 3_657
H7 H12 3.1374 no 2_646
H8 Cl2 3.2112 no .
H8 Cl3 3.4962 no .
H8 C14 3.5062 no .
H8 H11 3.5713 no 2_646
H8 H22 3.2881 no .
H9 Cl3 3.2631 no 3_657
H9 H17 3.4747 no 4_555
H9 H23 3.4995 no 1_565
H10 Cl3 3.5767 no 3_657
H10 F1 2.8020 no 3_657
H10 F2 2.9277 no 3_657
H10 C13 3.3696 no 3_657
H11 Cl2 3.4795 no 2_656
H11 F2 3.0320 no 3_657
H11 C6 3.5869 no 2_656
H11 C7 3.5740 no 2_656
H11 H4 3.1489 no 2_656
H11 H5 3.1621 no 2_656
H11 H6 2.7780 no 2_656
H11 H8 3.5713 no 2_656
H12 Cl2 3.5614 no 1_565
H12 F3 2.5660 no 4_554
H12 C7 3.2813 no 2_656
H12 H6 2.6219 no 2_656
H12 H7 3.1374 no 2_656
H12 H19 3.5709 no 2_556
H13 S1 3.3407 no 2_556
H13 F3 3.1087 no 4_554
H13 O2 2.4006 no 2_556
H13 H19 3.1403 no 2_556
H13 H20 3.5511 no 4_554
H14 Cl1 3.2364 no 2_556
H14 Cl2 3.2787 no 1_565
H14 H6 3.1818 no 2_656
H14 H19 3.2913 no 2_556
H14 H23 3.4881 no 1_565
H15 Cl1 3.3011 no 3_556
H15 C10 3.4916 no 3_556
H15 H3 2.9622 no 3_556
H15 H15 2.5464 no 3_556
H16 O2 2.5587 no 2_556
H16 C12 3.2839 no 4_554
H16 H3 3.2787 no 3_556
H16 H18 3.4126 no 4_554
H16 H20 3.0744 no 4_554
H16 H21 2.7206 no 4_554
H17 Cl1 3.4192 no 3_556
H17 Cl3 3.1932 no 2_656
H17 C12 3.4452 no 4_554
H17 H9 3.4747 no 4_554
H17 H21 2.5614 no 4_554
H17 H23 3.5428 no 4_544
H18 Cl1 3.1608 no 2_556
H18 F2 3.4658 no 3_557
H18 O1 3.5828 no 2_556
H18 O2 3.5628 no 3_557
H18 C6 3.1041 no 2_556
H18 H3 2.7724 no 2_556
H18 H5 2.5692 no 2_556
H18 H16 3.4126 no 4_555
H19 Cl2 3.0142 no 2_556
H19 F3 3.1473 no 3_557
H19 C9 3.5217 no 2_546
H19 H12 3.5709 no 2_546
H19 H13 3.1403 no 2_546
H19 H14 3.2913 no 2_546
H20 F3 3.2816 no 3_557
H20 O2 2.4941 no 3_557
H20 H13 3.5511 no 4_555
H20 H16 3.0744 no 4_555
H20 H20 2.9029 no 3_557
H21 O2 3.4832 no 3_557
H21 C10 3.0677 no 4_555
H21 H16 2.7206 no 4_555
H21 H17 2.5614 no 4_555
H22 S1 3.4769 no .
H22 F2 2.9656 no .
H22 O1 2.4375 no .
H22 C13 3.5918 no .
H22 H2 2.9756 no 2_546
H22 H4 2.9659 no 4_545
H22 H8 3.2881 no .
H23 Cl3 3.3351 no 3_647
H23 H4 3.1113 no 4_545
H23 H9 3.4995 no 1_545
H23 H14 3.4881 no 1_545
H23 H17 3.5428 no 4_545

loop_
_geom_torsion_atom_site_label_1
_geom_torsion_atom_site_label_2
_geom_torsion_atom_site_label_3
_geom_torsion_atom_site_label_4
_geom_torsion
_geom_torsion_publ_flag
Cl1 Ir1 N1 C11 78.8(3) no
Cl1 Ir1 N2 S1 62.8(4) no
Cl1 Ir1 N2 C12 -99.0(3) no
Cl1 Ir1 C1 C2 -140.6(2) no
Cl1 Ir1 C1 C5 100.15(18) no
Cl1 Ir1 C1 C6 -18.4(4) no
Cl1 Ir1 C2 C1 49.1(3) no
Cl1 Ir1 C2 C3 168.12(10) no
Cl1 Ir1 C2 C7 -71.4(5) no
Cl1 Ir1 C4 C3 -151.57(10) no
Cl1 Ir1 C4 C5 -32.3(4) no
Cl1 Ir1 C4 C9 88.5(5) no
Cl1 Ir1 C5 C1 -85.64(18) no
Cl1 Ir1 C5 C4 157.75(16) no
Cl1 Ir1 C5 C10 35.4(5) no
N1 Ir1 N2 S1 145.1(4) no
N1 Ir1 N2 C12 -16.8(3) no
N2 Ir1 N1 C11 -11.9(3) no
N1 Ir1 C1 C2 135.5(3) no
N1 Ir1 C1 C5 16.2(5) no
N1 Ir1 C1 C6 -102.4(5) no
C1 Ir1 N1 C11 166.3(4) no
N1 Ir1 C2 C1 -126.7(4) no
N1 Ir1 C2 C3 -7.7(6) no
N1 Ir1 C2 C7 112.8(6) no
C2 Ir1 N1 C11 -104.7(5) no
N1 Ir1 C3 C2 176.35(19) no
N1 Ir1 C3 C4 -66.7(3) no
N1 Ir1 C3 C8 56.0(5) no
C3 Ir1 N1 C11 -110.1(3) no
N1 Ir1 C4 C3 123.3(3) no
N1 Ir1 C4 C5 -117.4(3) no
N1 Ir1 C4 C9 3.3(4) no
C4 Ir1 N1 C11 -145.6(3) no
N1 Ir1 C5 C1 -171.48(17) no
N1 Ir1 C5 C4 71.9(3) no
N1 Ir1 C5 C10 -50.4(5) no
C5 Ir1 N1 C11 177.3(3) no
N2 Ir1 C1 C2 -46.8(4) no
N2 Ir1 C1 C5 -166.10(18) no
N2 Ir1 C1 C6 75.3(5) no
C1 Ir1 N2 S1 -33.8(5) no
C1 Ir1 N2 C12 164.4(3) no
N2 Ir1 C2 C1 145.8(3) no
N2 Ir1 C2 C3 -95.2(3) no
N2 Ir1 C2 C7 25.3(5) no
C2 Ir1 N2 S1 -61.0(4) no
C2 Ir1 N2 C12 137.1(3) no
N2 Ir1 C3 C2 93.3(3) no
N2 Ir1 C3 C4 -149.7(3) no
N2 Ir1 C3 C8 -27.0(5) no
C3 Ir1 N2 S1 -101.3(4) no
C3 Ir1 N2 C12 96.9(3) no
N2 Ir1 C4 C3 43.2(4) no
N2 Ir1 C4 C5 162.5(2) no
N2 Ir1 C4 C9 -76.8(5) no
C4 Ir1 N2 S1 -127.4(4) no
C4 Ir1 N2 C12 70.8(4) no
C1 Ir1 C2 C1 0.0(3) no
C1 Ir1 C2 C3 119.0(5) no
C1 Ir1 C2 C7 -120.5(7) no
C2 Ir1 C1 C2 0.0(3) no
C2 Ir1 C1 C5 -119.3(5) no
C2 Ir1 C1 C6 122.1(6) no
C1 Ir1 C3 C2 -36.4(3) no
C1 Ir1 C3 C4 80.6(3) no
C1 Ir1 C3 C8 -156.7(6) no
C3 Ir1 C1 C2 37.7(3) no
C3 Ir1 C1 C5 -81.6(3) no
C3 Ir1 C1 C6 159.9(5) no
C1 Ir1 C4 C3 -80.6(3) no
C1 Ir1 C4 C5 38.7(2) no
C1 Ir1 C4 C9 159.4(5) no
C4 Ir1 C1 C2 80.8(3) no
C4 Ir1 C1 C5 -38.5(2) no
C4 Ir1 C1 C6 -157.0(5) no
C1 Ir1 C5 C1 0.0(3) no
C1 Ir1 C5 C4 -116.6(4) no
C1 Ir1 C5 C10 121.1(6) no
C5 Ir1 C1 C2 119.3(4) no
C5 Ir1 C1 C5 0.0(3) no
C5 Ir1 C1 C6 -118.6(6) no
C2 Ir1 C3 C2 0.0(3) no
C2 Ir1 C3 C4 117.0(5) no
C2 Ir1 C3 C8 -120.4(6) no
C3 Ir1 C2 C1 -119.0(5) no
C3 Ir1 C2 C3 0.0(3) no
C3 Ir1 C2 C7 120.5(6) no
C2 Ir1 C4 C3 -38.6(3) no
C2 Ir1 C4 C5 80.7(3) no
C2 Ir1 C4 C9 -158.5(5) no
C4 Ir1 C2 C1 -80.9(3) no
C4 Ir1 C2 C3 38.1(3) no
C4 Ir1 C2 C7 158.6(6) no
C2 Ir1 C5 C1 36.2(3) no
C2 Ir1 C5 C4 -80.4(3) no
C2 Ir1 C5 C10 157.3(5) no
C5 Ir1 C2 C1 -37.5(3) no
C5 Ir1 C2 C3 81.5(3) no
C5 Ir1 C2 C7 -158.0(6) no
C3 Ir1 C4 C3 0.0(3) no
C3 Ir1 C4 C5 119.3(5) no
C3 Ir1 C4 C9 -120.0(6) no
C4 Ir1 C3 C2 -117.0(5) no
C4 Ir1 C3 C4 -0.0(3) no
C4 Ir1 C3 C8 122.7(7) no
C3 Ir1 C5 C1 79.7(3) no
C3 Ir1 C5 C4 -36.9(3) no
C3 Ir1 C5 C10 -159.3(6) no
C5 Ir1 C3 C2 -79.8(3) no
C5 Ir1 C3 C4 37.1(3) no
C5 Ir1 C3 C8 159.8(6) no
C4 Ir1 C5 C1 116.6(4) no
C4 Ir1 C5 C4 0.0(3) no
C4 Ir1 C5 C10 -122.3(6) no
C5 Ir1 C4 C3 -119.3(5) no
C5 Ir1 C4 C5 0.0(3) no
C5 Ir1 C4 C9 120.8(5) no
O1 S1 N2 Ir1 10.7(5) no
O1 S1 N2 C12 171.4(3) no
O1 S1 C13 F1 59.8(5) no
O1 S1 C13 F2 -58.9(5) no
O1 S1 C13 F3 -178.0(4) no
O2 S1 N2 Ir1 -127.8(4) no
O2 S1 N2 C12 32.9(4) no
O2 S1 C13 F1 -177.7(4) no
O2 S1 C13 F2 63.6(5) no
O2 S1 C13 F3 -55.5(5) no
N2 S1 C13 F1 -57.9(5) no
N2 S1 C13 F2 -176.6(5) no
N2 S1 C13 F3 64.2(5) no
C13 S1 N2 Ir1 122.8(4) no
C13 S1 N2 C12 -76.5(4) no
Ir1 N1 C11 C12 38.3(5) no
Ir1 N2 C12 C11 42.6(6) no
S1 N2 C12 C11 -121.3(5) no
Ir1 C1 C2 Ir1 0.0 no
Ir1 C1 C2 C3 -59.2(4) no
Ir1 C1 C2 C7 127.1(6) no
Ir1 C1 C5 Ir1 0.0 no
Ir1 C1 C5 C4 61.9(4) no
Ir1 C1 C5 C10 -124.2(6) no
C2 C1 C5 Ir1 -60.5(5) no
C2 C1 C5 C4 1.5(7) no
C2 C1 C5 C10 175.4(5) no
C5 C1 C2 Ir1 59.0(5) no
C5 C1 C2 C3 -0.2(7) no
C5 C1 C2 C7 -173.9(5) no
C6 C1 C2 Ir1 -122.1(8) no
C6 C1 C2 C3 178.6(6) no
C6 C1 C2 C7 4.9(11) no
C6 C1 C5 Ir1 120.7(7) no
C6 C1 C5 C4 -177.4(6) no
C6 C1 C5 C10 -3.4(11) no
Ir1 C2 C3 Ir1 0.0 no
Ir1 C2 C3 C4 -61.6(4) no
Ir1 C2 C3 C8 123.1(6) no
C1 C2 C3 Ir1 60.4(5) no
C1 C2 C3 C4 -1.2(7) no
C1 C2 C3 C8 -176.6(5) no
C7 C2 C3 Ir1 -126.0(7) no
C7 C2 C3 C4 172.4(6) no
C7 C2 C3 C8 -2.9(10) no
Ir1 C3 C4 Ir1 -0.0 no
Ir1 C3 C4 C5 -60.3(4) no
Ir1 C3 C4 C9 122.0(6) no
C2 C3 C4 Ir1 62.4(5) no
C2 C3 C4 C5 2.1(7) no
C2 C3 C4 C9 -175.6(5) no
C8 C3 C4 Ir1 -122.4(7) no
C8 C3 C4 C5 177.3(6) no
C8 C3 C4 C9 -0.4(10) no
Ir1 C4 C5 Ir1 0.0 no
Ir1 C4 C5 C1 -62.7(4) no
Ir1 C4 C5 C10 123.5(6) no
C3 C4 C5 Ir1 60.5(5) no
C3 C4 C5 C1 -2.2(7) no
C3 C4 C5 C10 -176.0(6) no
C9 C4 C5 Ir1 -121.8(7) no
C9 C4 C5 C1 175.5(6) no
C9 C4 C5 C10 1.7(11) no
N1 C11 C12 N2 -52.4(7) no
